data_7103687
loop_
_publ_author_name
'Wenbin Lin'
'Yong Cui'
'Helen L. Ngo'

_publ_section_title
;
A homochiral triple helix constructed from an
axially chiral bipyridine
;
_journal_name_full 'Chemical communications (Cambridge, England)'
_journal_paper_doi 10.1039/b212781d
_journal_year 2003
_chemical_formula_sum 'C47.5 H50 N2 Ni O8.5'
_chemical_formula_weight 843.61
_chemical_name_systematic
; 
? 
;
_space_group_IT_number 5
_symmetry_space_group_name_Hall 'C 2y'
_symmetry_space_group_name_H-M 'C 1 2 1'
_atom_sites_solution_hydrogens geom
_atom_sites_solution_primary direct
_atom_sites_solution_secondary difmap
_audit_creation_method SHELXL-97
_cell_angle_alpha 90.00
_cell_angle_beta 114.379(2)
_cell_angle_gamma 90.00
_cell_formula_units_Z 4
_cell_length_a 26.4314(7)
_cell_length_b 11.4071(3)
_cell_length_c 16.5957(4)
_cell_measurement_temperature 293(2)
_cell_volume 4557.5(2)
_computing_structure_refinement 'SHELXL-97 (Sheldrick, 1997)'
_computing_structure_solution 'SHELXS-97 (Sheldrick, 1990)'
_diffrn_ambient_temperature 293(2)
_diffrn_measured_fraction_theta_full 0.998
_diffrn_measured_fraction_theta_max 0.998
_diffrn_radiation_monochromator graphite
_diffrn_radiation_source 'fine-focus sealed tube'
_diffrn_radiation_type MoK\a
_diffrn_radiation_wavelength 0.71073
_diffrn_reflns_av_R_equivalents 0.0728
_diffrn_reflns_av_sigmaI/netI 0.0737
_diffrn_reflns_limit_h_max 31
_diffrn_reflns_limit_h_min -31
_diffrn_reflns_limit_k_max 13
_diffrn_reflns_limit_k_min -13
_diffrn_reflns_limit_l_max 19
_diffrn_reflns_limit_l_min -19
_diffrn_reflns_number 15651
_diffrn_reflns_theta_full 25.05
_diffrn_reflns_theta_max 25.05
_diffrn_reflns_theta_min 1.35
_exptl_absorpt_coefficient_mu 0.479
_exptl_crystal_density_diffrn 1.229
_exptl_crystal_density_method 'not measured'
_exptl_crystal_F_000 1780
_refine_diff_density_max 0.894
_refine_diff_density_min -0.388
_refine_diff_density_rms 0.090
_refine_ls_abs_structure_details 'Flack H D (1983), Acta Cryst. A39, 876-881'
_refine_ls_abs_structure_Flack 0.02(2)
_refine_ls_extinction_method none
_refine_ls_goodness_of_fit_ref 1.062
_refine_ls_hydrogen_treatment mixed
_refine_ls_matrix_type full
_refine_ls_number_parameters 520
_refine_ls_number_reflns 8043
_refine_ls_number_restraints 3
_refine_ls_restrained_S_all 1.067
_refine_ls_R_factor_all 0.0969
_refine_ls_R_factor_gt 0.0733
_refine_ls_shift/su_max 0.002
_refine_ls_shift/su_mean 0.000
_refine_ls_structure_factor_coef Fsqd
_refine_ls_weighting_details 'calc w=1/[\s^2^(Fo^2^)+(0.1076P)^2^+7.4282P] where P=(Fo^2^+2Fc^2^)/3'
_refine_ls_weighting_scheme calc
_refine_ls_wR_factor_gt 0.1847
_refine_ls_wR_factor_ref 0.2004
_reflns_number_gt 6327
_reflns_number_total 8043
_reflns_threshold_expression >2sigma(I)
_cod_data_source_file b212781d.txt
_cod_data_source_block c02111m
_cod_original_formula_sum 'C47.50 H50 N2 Ni O8.50'
_cod_database_code 7103687

loop_
_symmetry_equiv_pos_as_xyz
'x, y, z'
'-x, y, -z'
'x+1/2, y+1/2, z'
'-x+1/2, y+1/2, -z'

loop_
_atom_site_label
_atom_site_type_symbol
_atom_site_fract_x
_atom_site_fract_y
_atom_site_fract_z
_atom_site_U_iso_or_equiv
_atom_site_adp_type
_atom_site_occupancy
_atom_site_symmetry_multiplicity
_atom_site_calc_flag
_atom_site_refinement_flags
_atom_site_disorder_assembly
_atom_site_disorder_group
Ni1 Ni -0.37393(3) -0.10570(6) -0.07234(5) 0.0438(2) Uani 1 1 d . . .
O1 O -0.3657(3) 0.0293(4) -0.1458(5) 0.0793(19) Uani 1 1 d . . .
O2 O -0.28974(19) -0.1069(7) -0.0004(4) 0.0827(17) Uani 1 1 d . . .
O3 O -0.3831(2) -0.2453(4) -0.0050(3) 0.0555(13) Uani 1 1 d . . .
O4 O -0.45771(14) -0.1005(4) -0.1451(2) 0.0405(8) Uani 1 1 d . . .
O5 O -0.26912(17) 0.5170(3) 0.2921(3) 0.0442(10) Uani 1 1 d . . .
O6 O -0.30086(16) 0.8345(3) 0.2827(2) 0.0381(9) Uani 1 1 d . . .
N1 N -0.3817(2) 0.0163(5) 0.0172(4) 0.0516(15) Uani 1 1 d . . .
N2 N -0.1371(2) 1.2766(4) 0.1627(4) 0.0409(13) Uani 1 1 d . . .
C1 C -0.3084(2) 0.6298(4) 0.3722(4) 0.0318(11) Uani 1 1 d . . .
C2 C -0.3121(2) 0.5373(5) 0.3177(4) 0.0384(13) Uani 1 1 d . . .
C3 C -0.3610(3) 0.4645(5) 0.2796(4) 0.0418(14) Uani 1 1 d . . .
C4 C -0.4037(3) 0.4874(5) 0.3032(4) 0.0431(14) Uani 1 1 d . . .
H4A H -0.4351 0.4400 0.2810 0.052 Uiso 1 1 calc R . .
C5 C -0.4475(3) 0.6072(6) 0.3822(5) 0.0556(17) Uani 1 1 d . . .
H5A H -0.4791 0.5604 0.3603 0.067 Uiso 1 1 calc R . .
C6 C -0.4449(3) 0.7004(7) 0.4350(5) 0.065(2) Uani 1 1 d . . .
H6A H -0.4746 0.7155 0.4495 0.078 Uiso 1 1 calc R . .
C7 C -0.3986(3) 0.7736(7) 0.4676(5) 0.0566(18) Uani 1 1 d . . .
H7A H -0.3981 0.8383 0.5020 0.068 Uiso 1 1 calc R . .
C8 C -0.3540(3) 0.7497(5) 0.4488(4) 0.0443(14) Uani 1 1 d . . .
H8A H -0.3228 0.7976 0.4723 0.053 Uiso 1 1 calc R . .
C9 C -0.3540(2) 0.6549(5) 0.3953(4) 0.0353(13) Uani 1 1 d . . .
C10 C -0.4017(3) 0.5807(6) 0.3601(4) 0.0430(15) Uani 1 1 d . . .
C11 C -0.2313(3) 0.4245(6) 0.3416(5) 0.064(2) Uani 1 1 d . . .
H11A H -0.2027 0.4155 0.3205 0.096 Uiso 1 1 calc R . .
H11B H -0.2514 0.3522 0.3336 0.096 Uiso 1 1 calc R . .
H11C H -0.2148 0.4445 0.4032 0.096 Uiso 1 1 calc R . .
C12 C -0.3615(3) 0.3726(5) 0.2169(4) 0.0503(17) Uani 1 1 d . . .
H12A H -0.3338 0.3766 0.1963 0.060 Uiso 1 1 calc R . .
C13 C -0.3972(3) 0.2852(5) 0.1867(5) 0.0506(16) Uani 1 1 d . . .
H13A H -0.4269 0.2816 0.2030 0.061 Uiso 1 1 calc R . .
C14 C -0.3919(3) 0.1916(6) 0.1273(5) 0.0512(16) Uani 1 1 d . . .
C15 C -0.3475(4) 0.1873(7) 0.1042(7) 0.087(3) Uani 1 1 d . . .
H15A H -0.3195 0.2432 0.1261 0.104 Uiso 1 1 calc R . .
C16 C -0.3446(4) 0.1011(8) 0.0491(7) 0.086(3) Uani 1 1 d . . .
H16A H -0.3148 0.1022 0.0330 0.103 Uiso 1 1 calc R . .
C17 C -0.4230(3) 0.0161(5) 0.0434(4) 0.0457(14) Uani 1 1 d . . .
H17A H -0.4485 -0.0451 0.0252 0.055 Uiso 1 1 calc R . .
C18 C -0.4298(3) 0.1023(6) 0.0962(4) 0.0494(16) Uani 1 1 d . . .
H18A H -0.4603 0.1000 0.1107 0.059 Uiso 1 1 calc R . .
C19 C -0.2578(2) 0.7055(5) 0.4053(4) 0.0349(12) Uani 1 1 d . . .
C20 C -0.2549(2) 0.7997(5) 0.3564(3) 0.0321(11) Uani 1 1 d . . .
C21 C -0.2051(2) 0.8691(4) 0.3840(4) 0.0373(13) Uani 1 1 d . . .
C22 C -0.1611(3) 0.8394(5) 0.4595(4) 0.0438(14) Uani 1 1 d . . .
H22A H -0.1289 0.8842 0.4773 0.053 Uiso 1 1 calc R . .
C23 C -0.1150(3) 0.7108(6) 0.5900(5) 0.0560(18) Uani 1 1 d . . .
H23A H -0.0823 0.7538 0.6073 0.067 Uiso 1 1 calc R . .
C24 C -0.1174(3) 0.6181(7) 0.6390(5) 0.0611(19) Uani 1 1 d . . .
H24A H -0.0860 0.5964 0.6886 0.073 Uiso 1 1 calc R . .
C25 C -0.1672(3) 0.5537(6) 0.6153(5) 0.0582(19) Uani 1 1 d . . .
H25A H -0.1688 0.4919 0.6507 0.070 Uiso 1 1 calc R . .
C26 C -0.2130(3) 0.5820(5) 0.5403(4) 0.0473(15) Uani 1 1 d . . .
H26A H -0.2455 0.5386 0.5247 0.057 Uiso 1 1 calc R . .
C27 C -0.2115(2) 0.6763(5) 0.4867(4) 0.0361(12) Uani 1 1 d . . .
C28 C -0.1622(3) 0.7433(5) 0.5121(4) 0.0440(14) Uani 1 1 d . . .
C29 C -0.3060(3) 0.7880(6) 0.2010(4) 0.0552(17) Uani 1 1 d . . .
H29A H -0.3391 0.8182 0.1545 0.083 Uiso 1 1 calc R . .
H29B H -0.3082 0.7041 0.2025 0.083 Uiso 1 1 calc R . .
H29C H -0.2742 0.8101 0.1904 0.083 Uiso 1 1 calc R . .
C30 C -0.2030(3) 0.9661(5) 0.3256(4) 0.0409(13) Uani 1 1 d . . .
H30A H -0.2341 0.9768 0.2728 0.049 Uiso 1 1 calc R . .
C31 C -0.1604(3) 1.0391(6) 0.3420(4) 0.0507(16) Uani 1 1 d . . .
H31A H -0.1319 1.0365 0.3985 0.061 Uiso 1 1 calc R . .
C32 C -0.1544(3) 1.1215(6) 0.2807(4) 0.0452(15) Uani 1 1 d . . .
C33 C -0.1891(3) 1.1239(7) 0.1912(5) 0.066(2) Uani 1 1 d . . .
H33A H -0.2197 1.0743 0.1681 0.079 Uiso 1 1 calc R . .
C34 C -0.1776(3) 1.2009(7) 0.1370(5) 0.064(2) Uani 1 1 d . . .
H34A H -0.2006 1.1985 0.0770 0.076 Uiso 1 1 calc R . .
C35 C -0.1046(3) 1.2786(7) 0.2485(5) 0.0599(19) Uani 1 1 d . . .
H35A H -0.0760 1.3333 0.2694 0.072 Uiso 1 1 calc R . .
C36 C -0.1113(3) 1.2030(7) 0.3082(5) 0.067(2) Uani 1 1 d . . .
H36A H -0.0867 1.2064 0.3676 0.080 Uiso 1 1 calc R . .
C37 C -0.3286(7) 0.1434(12) -0.2273(15) 0.214(12) Uani 1 1 d . . .
H37A H -0.3673 0.1626 -0.2560 0.321 Uiso 1 1 calc R . .
H37B H -0.3169 0.1082 -0.2694 0.321 Uiso 1 1 calc R . .
H37C H -0.3075 0.2135 -0.2041 0.321 Uiso 1 1 calc R . .
C38 C -0.3190(5) 0.0570(8) -0.1514(10) 0.112(5) Uani 1 1 d . . .
C39 C -0.2698(6) 0.0153(12) -0.1007(13) 0.139(6) Uani 1 1 d . . .
H39A H -0.2408 0.0369 -0.1155 0.167 Uiso 1 1 calc R . .
C40 C -0.2557(4) -0.0592(12) -0.0259(10) 0.116(5) Uani 1 1 d . . .
C41 C -0.1965(4) -0.0911(17) 0.0258(13) 0.200(9) Uani 1 1 d . . .
H41A H -0.1932 -0.1390 0.0753 0.299 Uiso 1 1 calc R . .
H41B H -0.1749 -0.0211 0.0468 0.299 Uiso 1 1 calc R . .
H41C H -0.1831 -0.1337 -0.0113 0.299 Uiso 1 1 calc R . .
C42 C -0.4176(5) -0.4218(7) 0.0231(7) 0.096(3) Uani 1 1 d . . .
H42A H -0.3803 -0.4264 0.0680 0.144 Uiso 1 1 calc R . .
H42B H -0.4249 -0.4886 -0.0154 0.144 Uiso 1 1 calc R . .
H42C H -0.4433 -0.4211 0.0503 0.144 Uiso 1 1 calc R . .
C43 C -0.4243(4) -0.3097(6) -0.0307(5) 0.0552(18) Uani 1 1 d . . .
C44 C -0.4749(3) -0.2855(6) -0.0987(5) 0.0625(19) Uani 1 1 d . . .
H44A H -0.5020 -0.3434 -0.1119 0.075 Uiso 1 1 calc R . .
C45 C -0.4904(2) -0.1836(6) -0.1505(4) 0.0429(14) Uani 1 1 d . . .
C46 C -0.5499(3) -0.1698(8) -0.2153(6) 0.071(2) Uani 1 1 d . . .
H46A H -0.5544 -0.0963 -0.2456 0.106 Uiso 1 1 calc R . .
H46B H -0.5735 -0.1716 -0.1842 0.106 Uiso 1 1 calc R . .
H46C H -0.5598 -0.2327 -0.2574 0.106 Uiso 1 1 calc R . .
O7 O -0.4739(7) 0.1508(17) -0.1950(12) 0.254(7) Uiso 1 1 d D . .
C47 C -0.4753(8) 0.0790(16) -0.2697(12) 0.171(7) Uiso 1 1 d D . .
O8 O -0.4871(12) 0.376(2) -0.4646(16) 0.207(11) Uiso 0.50 1 d PD . .
C48 C -0.462(2) 0.348(5) -0.371(2) 0.24(2) Uiso 0.50 1 d PD . .
O9 O -0.4864(8) 0.3159(17) -0.2639(13) 0.136(6) Uiso 0.50 1 d P . .
O10 O -0.4741(10) -0.036(2) -0.4416(15) 0.177(9) Uiso 0.50 1 d P . .

loop_
_atom_site_aniso_label
_atom_site_aniso_U_11
_atom_site_aniso_U_22
_atom_site_aniso_U_33
_atom_site_aniso_U_23
_atom_site_aniso_U_13
_atom_site_aniso_U_12
Ni1 0.0408(4) 0.0360(4) 0.0541(5) -0.0174(4) 0.0191(3) -0.0058(4)
O1 0.095(4) 0.039(3) 0.141(6) -0.006(3) 0.086(4) -0.008(3)
O2 0.045(3) 0.091(4) 0.102(4) -0.057(4) 0.020(3) -0.010(4)
O3 0.081(4) 0.048(3) 0.037(3) -0.004(2) 0.023(3) 0.007(3)
O4 0.0401(19) 0.0388(18) 0.043(2) -0.007(2) 0.0172(17) -0.003(2)
O5 0.044(2) 0.038(2) 0.055(3) -0.0100(19) 0.025(2) -0.0010(19)
O6 0.042(2) 0.038(2) 0.030(2) -0.0005(17) 0.0113(18) 0.0002(18)
N1 0.041(3) 0.046(3) 0.062(4) -0.026(3) 0.014(3) -0.005(3)
N2 0.043(3) 0.036(3) 0.038(3) 0.010(2) 0.012(3) 0.001(2)
C1 0.038(3) 0.027(2) 0.029(3) 0.000(2) 0.012(2) -0.005(2)
C2 0.046(3) 0.031(3) 0.044(3) -0.003(2) 0.024(3) -0.002(2)
C3 0.047(3) 0.033(3) 0.043(4) -0.010(3) 0.017(3) -0.007(3)
C4 0.042(3) 0.036(3) 0.049(4) -0.010(3) 0.016(3) -0.015(3)
C5 0.052(4) 0.067(4) 0.056(4) -0.008(4) 0.031(4) -0.016(3)
C6 0.062(5) 0.087(5) 0.063(5) -0.017(4) 0.044(4) -0.001(4)
C7 0.066(5) 0.063(4) 0.051(4) -0.019(3) 0.034(4) -0.009(4)
C8 0.050(3) 0.046(3) 0.040(3) -0.014(3) 0.022(3) -0.008(3)
C9 0.043(3) 0.035(3) 0.025(3) -0.004(2) 0.011(3) -0.007(3)
C10 0.049(4) 0.046(3) 0.040(4) -0.002(3) 0.023(3) -0.004(3)
C11 0.064(4) 0.056(5) 0.070(5) -0.007(3) 0.026(4) 0.017(3)
C12 0.062(4) 0.034(4) 0.060(4) -0.019(3) 0.030(3) -0.011(3)
C13 0.055(4) 0.042(3) 0.056(4) -0.023(3) 0.025(3) -0.012(3)
C14 0.052(4) 0.044(3) 0.058(4) -0.016(3) 0.022(3) -0.007(3)
C15 0.071(5) 0.070(5) 0.136(8) -0.066(6) 0.059(6) -0.033(4)
C16 0.063(5) 0.086(6) 0.124(8) -0.062(6) 0.054(5) -0.028(5)
C17 0.046(4) 0.035(3) 0.050(4) -0.008(3) 0.014(3) -0.008(3)
C18 0.049(4) 0.050(4) 0.051(4) -0.015(3) 0.022(3) -0.005(3)
C19 0.040(3) 0.031(3) 0.037(3) -0.002(2) 0.020(3) 0.002(2)
C20 0.035(3) 0.032(3) 0.028(3) -0.002(2) 0.012(2) -0.001(2)
C21 0.043(3) 0.028(3) 0.040(3) -0.002(2) 0.017(3) -0.004(2)
C22 0.040(3) 0.040(3) 0.046(4) 0.002(3) 0.011(3) -0.011(3)
C23 0.051(4) 0.052(4) 0.051(4) 0.002(3) 0.007(4) -0.008(3)
C24 0.062(5) 0.062(4) 0.042(4) 0.004(3) 0.005(4) -0.001(4)
C25 0.079(5) 0.045(4) 0.044(4) 0.009(3) 0.018(4) -0.003(4)
C26 0.058(4) 0.040(3) 0.037(4) 0.000(3) 0.013(3) -0.011(3)
C27 0.048(3) 0.031(3) 0.029(3) 0.000(2) 0.016(3) -0.004(3)
C28 0.045(4) 0.036(3) 0.044(4) 0.002(3) 0.011(3) 0.000(3)
C29 0.059(4) 0.058(4) 0.042(4) -0.006(3) 0.014(3) -0.010(3)
C30 0.041(3) 0.036(3) 0.037(3) 0.005(2) 0.008(3) -0.002(3)
C31 0.048(4) 0.058(4) 0.036(4) 0.013(3) 0.007(3) -0.007(3)
C32 0.050(4) 0.041(3) 0.046(4) 0.001(3) 0.021(3) -0.009(3)
C33 0.059(5) 0.062(4) 0.059(5) 0.017(4) 0.006(4) -0.024(4)
C34 0.064(5) 0.064(5) 0.045(4) 0.019(4) 0.004(4) -0.020(4)
C35 0.054(4) 0.069(5) 0.055(5) -0.002(4) 0.021(4) -0.031(4)
C36 0.066(5) 0.091(5) 0.038(4) 0.001(4) 0.016(4) -0.042(4)
C37 0.226(19) 0.107(10) 0.44(3) 0.116(16) 0.27(2) 0.044(11)
C38 0.107(9) 0.051(5) 0.229(15) 0.008(7) 0.120(10) 0.008(5)
C39 0.103(10) 0.098(9) 0.27(2) -0.019(11) 0.128(13) -0.020(8)
C40 0.040(5) 0.121(10) 0.192(13) -0.081(9) 0.055(7) -0.021(5)
C41 0.049(5) 0.181(14) 0.33(2) -0.093(18) 0.037(9) 0.002(9)
C42 0.139(9) 0.053(4) 0.129(9) 0.031(5) 0.088(8) 0.026(5)
C43 0.086(6) 0.041(3) 0.051(4) 0.002(3) 0.040(4) 0.005(4)
C44 0.067(5) 0.051(4) 0.074(5) -0.008(4) 0.034(4) -0.015(4)
C45 0.038(3) 0.052(4) 0.039(3) -0.021(3) 0.017(3) -0.009(3)
C46 0.048(4) 0.086(5) 0.068(5) -0.016(4) 0.014(4) -0.001(4)

loop_
_atom_type_symbol
_atom_type_description
_atom_type_scat_dispersion_real
_atom_type_scat_dispersion_imag
_atom_type_scat_source
C C 0.0033 0.0016 'International Tables Vol C Tables 4.2.6.8 and 6.1.1.4'
H H 0.0000 0.0000 'International Tables Vol C Tables 4.2.6.8 and 6.1.1.4'
N N 0.0061 0.0033 'International Tables Vol C Tables 4.2.6.8 and 6.1.1.4'
O O 0.0106 0.0060 'International Tables Vol C Tables 4.2.6.8 and 6.1.1.4'
Ni Ni 0.3393 1.1124 'International Tables Vol C Tables 4.2.6.8 and 6.1.1.4'

loop_
_geom_angle_atom_site_label_1
_geom_angle_atom_site_label_2
_geom_angle_atom_site_label_3
_geom_angle
_geom_angle_site_symmetry_1
_geom_angle_site_symmetry_3
_geom_angle_publ_flag
O3 Ni1 O1 176.9(2) . . ?
O3 Ni1 O4 90.1(2) . . ?
O1 Ni1 O4 89.0(2) . . ?
O3 Ni1 O2 91.2(3) . . ?
O1 Ni1 O2 89.7(3) . . ?
O4 Ni1 O2 178.6(3) . . ?
O3 Ni1 N1 93.6(2) . . ?
O1 Ni1 N1 89.4(3) . . ?
O4 Ni1 N1 90.0(2) . . ?
O2 Ni1 N1 89.5(2) . . ?
O3 Ni1 N2 88.6(2) . 4_435 ?
O1 Ni1 N2 88.6(2) . 4_435 ?
O4 Ni1 N2 91.89(19) . 4_435 ?
O2 Ni1 N2 88.5(2) . 4_435 ?
N1 Ni1 N2 177.1(2) . 4_435 ?
C38 O1 Ni1 124.2(7) . . ?
C40 O2 Ni1 123.7(8) . . ?
C43 O3 Ni1 124.7(5) . . ?
C45 O4 Ni1 124.5(4) . . ?
C2 O5 C11 114.1(5) . . ?
C20 O6 C29 116.4(5) . . ?
C16 N1 C17 116.3(6) . . ?
C16 N1 Ni1 119.6(5) . . ?
C17 N1 Ni1 124.1(4) . . ?
C34 N2 C35 116.4(6) . . ?
C34 N2 Ni1 121.5(5) . 4_465 ?
C35 N2 Ni1 122.1(4) . 4_465 ?
C2 C1 C9 119.4(5) . . ?
C2 C1 C19 119.9(5) . . ?
C9 C1 C19 120.6(5) . . ?
C1 C2 O5 119.2(5) . . ?
C1 C2 C3 122.7(5) . . ?
O5 C2 C3 117.9(5) . . ?
C4 C3 C2 117.5(5) . . ?
C4 C3 C12 124.9(5) . . ?
C2 C3 C12 117.6(5) . . ?
C3 C4 C10 122.1(5) . . ?
C6 C5 C10 120.3(6) . . ?
C5 C6 C7 121.5(6) . . ?
C8 C7 C6 119.6(6) . . ?
C7 C8 C9 121.7(6) . . ?
C8 C9 C10 119.1(5) . . ?
C8 C9 C1 122.9(5) . . ?
C10 C9 C1 118.0(5) . . ?
C4 C10 C9 120.2(5) . . ?
C4 C10 C5 122.0(6) . . ?
C9 C10 C5 117.8(6) . . ?
C13 C12 C3 127.0(6) . . ?
C12 C13 C14 122.8(6) . . ?
C18 C14 C15 116.3(6) . . ?
C18 C14 C13 121.6(6) . . ?
C15 C14 C13 122.0(6) . . ?
C16 C15 C14 120.1(7) . . ?
N1 C16 C15 123.9(7) . . ?
N1 C17 C18 123.1(6) . . ?
C14 C18 C17 120.2(6) . . ?
C20 C19 C27 120.3(5) . . ?
C20 C19 C1 119.8(5) . . ?
C27 C19 C1 119.9(5) . . ?
C19 C20 O6 120.5(5) . . ?
C19 C20 C21 120.7(5) . . ?
O6 C20 C21 118.6(5) . . ?
C22 C21 C20 118.7(5) . . ?
C22 C21 C30 122.6(5) . . ?
C20 C21 C30 118.5(5) . . ?
C21 C22 C28 122.5(5) . . ?
C24 C23 C28 120.6(7) . . ?
C23 C24 C25 120.6(7) . . ?
C26 C25 C24 120.2(6) . . ?
C25 C26 C27 120.6(6) . . ?
C26 C27 C28 119.2(6) . . ?
C26 C27 C19 122.3(5) . . ?
C28 C27 C19 118.5(5) . . ?
C22 C28 C27 119.2(6) . . ?
C22 C28 C23 122.0(6) . . ?
C27 C28 C23 118.8(6) . . ?
C31 C30 C21 125.9(6) . . ?
C30 C31 C32 126.3(6) . . ?
C33 C32 C36 115.3(6) . . ?
C33 C32 C31 123.5(6) . . ?
C36 C32 C31 121.2(6) . . ?
C34 C33 C32 119.0(7) . . ?
N2 C34 C33 125.6(7) . . ?
N2 C35 C36 122.8(6) . . ?
C35 C36 C32 120.8(6) . . ?
C39 C38 O1 125.3(12) . . ?
C39 C38 C37 122.9(12) . . ?
O1 C38 C37 111.7(11) . . ?
C38 C39 C40 127.6(11) . . ?
O2 C40 C39 125.7(10) . . ?
O2 C40 C41 115.3(16) . . ?
C39 C40 C41 118.9(14) . . ?
O3 C43 C44 125.8(6) . . ?
O3 C43 C42 115.0(8) . . ?
C44 C43 C42 119.1(8) . . ?
C43 C44 C45 127.4(7) . . ?
O4 C45 C44 124.1(6) . . ?
O4 C45 C46 117.2(6) . . ?
C44 C45 C46 118.7(7) . . ?
O8 O8 C48 164(4) 2_454 . ?

loop_
_geom_bond_atom_site_label_1
_geom_bond_atom_site_label_2
_geom_bond_distance
_geom_bond_site_symmetry_2
_geom_bond_publ_flag
Ni1 O3 2.017(5) . ?
Ni1 O1 2.031(6) . ?
Ni1 O4 2.039(4) . ?
Ni1 O2 2.046(5) . ?
Ni1 N1 2.106(5) . ?
Ni1 N2 2.121(5) 4_435 ?
O1 C38 1.314(11) . ?
O2 C40 1.263(14) . ?
O3 C43 1.235(9) . ?
O4 C45 1.261(7) . ?
O5 C2 1.386(7) . ?
O5 C11 1.452(8) . ?
O6 C20 1.380(7) . ?
O6 C29 1.409(7) . ?
N1 C16 1.322(9) . ?
N1 C17 1.333(9) . ?
N2 C34 1.301(9) . ?
N2 C35 1.326(9) . ?
N2 Ni1 2.121(5) 4_465 ?
C1 C2 1.368(8) . ?
C1 C9 1.436(8) . ?
C1 C19 1.492(8) . ?
C2 C3 1.445(8) . ?
C3 C4 1.362(9) . ?
C3 C12 1.473(8) . ?
C4 C10 1.409(8) . ?
C5 C6 1.361(10) . ?
C5 C10 1.433(9) . ?
C6 C7 1.392(10) . ?
C7 C8 1.366(9) . ?
C8 C9 1.400(8) . ?
C9 C10 1.429(9) . ?
C12 C13 1.321(8) . ?
C13 C14 1.499(9) . ?
C14 C18 1.372(9) . ?
C14 C15 1.379(10) . ?
C15 C16 1.366(10) . ?
C17 C18 1.376(9) . ?
C19 C20 1.368(8) . ?
C19 C27 1.438(8) . ?
C20 C21 1.439(8) . ?
C21 C22 1.355(8) . ?
C21 C30 1.488(7) . ?
C22 C28 1.409(8) . ?
C23 C24 1.350(10) . ?
C23 C28 1.427(9) . ?
C24 C25 1.414(11) . ?
C25 C26 1.370(10) . ?
C26 C27 1.407(8) . ?
C27 C28 1.417(8) . ?
C30 C31 1.334(9) . ?
C31 C32 1.442(9) . ?
C32 C33 1.387(10) . ?
C32 C36 1.394(9) . ?
C33 C34 1.378(10) . ?
C35 C36 1.379(9) . ?
C37 C38 1.536(19) . ?
C38 C39 1.311(19) . ?
C39 C40 1.422(19) . ?
C40 C41 1.488(16) . ?
C42 C43 1.527(10) . ?
C43 C44 1.376(11) . ?
C44 C45 1.402(10) . ?
C45 C46 1.501(10) . ?
O7 C47 1.473(15) . ?
O8 O8 1.09(5) 2_454 ?
O8 C48 1.447(19) . ?
